data_4089608
loop_
_publ_author_name
'Landman, Maril\'e'
'Pretorius, Ren\'e'
'Buitendach, Blenerhassitt E.'
'van Rooyen, Petrus H.'
'Conradie, Jeanet'

_publ_section_title
;
 Synthesis, Structure, and Electrochemistry of Fischer Alkoxy- and
 Aminocarbene Complexes of Tungsten: The Use of DFT To Predict and
 Understand Oxidation and Reduction Potentials
;
_journal_issue 19
_journal_name_full Organometallics
_journal_page_first 5491
_journal_paper_doi 10.1021/om400778z
_journal_volume 32
_journal_year 2013
_chemical_formula_moiety 'C11 H10 N2 O5 W'
_chemical_formula_sum 'C11 H10 N2 O5 W'
_chemical_formula_weight 434.06
_space_group_crystal_system monoclinic
_space_group_IT_number 15
_space_group_name_Hall '-C 2yc'
_space_group_name_H-M_alt 'C 1 2/c 1'
_atom_sites_solution_hydrogens geom
_atom_sites_solution_primary direct
_atom_sites_solution_secondary difmap
_audit_creation_method SHELXL-2013
_cell_angle_alpha 90
_cell_angle_beta 92.1400(10)
_cell_angle_gamma 90
_cell_formula_units_Z 8
_cell_length_a 15.2071(3)
_cell_length_b 6.40370(10)
_cell_length_c 26.5845(7)
_cell_measurement_reflns_used 24798
_cell_measurement_temperature 180(2)
_cell_measurement_theta_max 27.88
_cell_measurement_theta_min 1.00
_cell_volume 2587.04(9)
_computing_cell_refinement 'HKL Scalepack (Otwinowski & Minor 1997)'
_computing_data_collection 'Collect (Nonius B.V. 1998)'
_computing_data_reduction
;
 HKL Denzo and Scalepack (Otwinowski & Minor 1997)
;
_computing_molecular_graphics ' ORTEP-3 for Windows (Farrugia, 1997), POV-Ray (Cason, 2004)'
_computing_structure_refinement 'SHELXL-2013 (Sheldrick, 2013)'
_computing_structure_solution 'SHELXL-2013 (Sheldrick, 2013)'
_diffrn_ambient_temperature 180(2)
_diffrn_measured_fraction_theta_full 0.994
_diffrn_measured_fraction_theta_max 0.992
_diffrn_measurement_device_type 'Nonius Kappa CCD'
_diffrn_measurement_method 'Thin slice \w and \f scans'
_diffrn_radiation_source 'fine-focus sealed tube'
_diffrn_radiation_type MoK\a
_diffrn_radiation_wavelength 0.7107
_diffrn_reflns_av_R_equivalents 0.0696
_diffrn_reflns_av_unetI/netI 0.0627
_diffrn_reflns_Laue_measured_fraction_full 0.994
_diffrn_reflns_Laue_measured_fraction_max 0.992
_diffrn_reflns_limit_h_max 19
_diffrn_reflns_limit_h_min -19
_diffrn_reflns_limit_k_max 8
_diffrn_reflns_limit_k_min -7
_diffrn_reflns_limit_l_max 34
_diffrn_reflns_limit_l_min -34
_diffrn_reflns_number 14471
_diffrn_reflns_point_group_measured_fraction_full 0.994
_diffrn_reflns_point_group_measured_fraction_max 0.992
_diffrn_reflns_theta_full 25.241
_diffrn_reflns_theta_max 27.845
_diffrn_reflns_theta_min 3.526
_exptl_absorpt_coefficient_mu 8.948
_exptl_absorpt_correction_T_max 0.924
_exptl_absorpt_correction_T_min 0.716
_exptl_absorpt_correction_type multi-scan
_exptl_absorpt_process_details
;
multi-scan from symmetry-related measurements 
 Sortav (Blessing 1995)
;
_exptl_crystal_colour red
_exptl_crystal_density_diffrn 2.229
_exptl_crystal_description block
_exptl_crystal_F_000 1632
_exptl_crystal_size_max 0.50
_exptl_crystal_size_mid 0.05
_exptl_crystal_size_min 0.01
_refine_diff_density_max 0.826
_refine_diff_density_min -0.819
_refine_diff_density_rms 0.201
_refine_ls_extinction_method none
_refine_ls_goodness_of_fit_ref 1.005
_refine_ls_hydrogen_treatment constr
_refine_ls_matrix_type full
_refine_ls_number_parameters 172
_refine_ls_number_reflns 3044
_refine_ls_number_restraints 0
_refine_ls_restrained_S_all 1.005
_refine_ls_R_factor_all 0.0609
_refine_ls_R_factor_gt 0.0333
_refine_ls_shift/su_max 0.002
_refine_ls_shift/su_mean 0.000
_refine_ls_structure_factor_coef Fsqd
_refine_ls_weighting_details
; 
 w=1/[\s^2^(Fo^2^)+(0.0049P)^2^+9.9607P] 
 where P=(Fo^2^+2Fc^2^)/3 
;
_refine_ls_weighting_scheme calc
_refine_ls_wR_factor_gt 0.0459
_refine_ls_wR_factor_ref 0.0514
_reflns_Friedel_coverage 0.000
_reflns_number_gt 2264
_reflns_number_total 3044
_reflns_threshold_expression 'I > 2\s(I)'
_cod_data_source_file om400778z_si_007.cif
_cod_data_source_block compound_8
_cod_original_sg_symbol_H-M 'C 2/c'
_cod_database_code 4089608
_shelx_space_group_comment
; 
The symmetry employed for this shelxl refinement is uniquely defined 
by the following loop, which should always be used as a source of 
symmetry information in preference to the above space-group names. 
They are only intended as comments. 
;
_shelx_estimated_absorpt_t_min 0.094
_shelx_estimated_absorpt_t_max 0.916
_shelxl_version_number 2013-2

loop_
_space_group_symop_operation_xyz
'x, y, z'
'-x, y, -z+1/2'
'x+1/2, y+1/2, z'
'-x+1/2, y+1/2, -z+1/2'
'-x, -y, -z'
'x, -y, z-1/2'
'-x+1/2, -y+1/2, -z'
'x+1/2, -y+1/2, z-1/2'

loop_
_atom_site_label
_atom_site_type_symbol
_atom_site_fract_x
_atom_site_fract_y
_atom_site_fract_z
_atom_site_U_iso_or_equiv
_atom_site_adp_type
_atom_site_occupancy
_atom_site_site_symmetry_order
_atom_site_calc_flag
_atom_site_refinement_flags_posn
_atom_site_refinement_flags_adp
W1 W 0.52303(2) 0.83282(3) 0.40234(2) 0.02292(7) Uani 1 1 d . .
C1 C 0.4134(4) 0.9219(8) 0.4352(2) 0.0337(14) Uani 1 1 d . .
O1 O 0.3502(2) 0.9710(7) 0.45498(17) 0.0501(12) Uani 1 1 d . .
C3 C 0.4641(3) 0.5755(8) 0.3825(2) 0.0258(12) Uani 1 1 d . .
O3 O 0.4275(2) 0.4191(6) 0.37061(16) 0.0346(10) Uani 1 1 d . .
C2 C 0.4768(3) 0.9471(8) 0.3350(2) 0.0295(13) Uani 1 1 d . .
O2 O 0.4479(3) 0.9912(7) 0.29598(17) 0.0498(11) Uani 1 1 d . .
C4 C 0.5687(3) 0.6809(9) 0.4649(2) 0.0283(12) Uani 1 1 d . .
O4 O 0.5935(3) 0.5810(6) 0.49819(17) 0.0452(11) Uani 1 1 d . .
C6 C 0.6522(3) 0.7651(7) 0.3687(2) 0.0234(12) Uani 1 1 d . .
N1 N 0.7274(2) 0.8449(7) 0.38555(16) 0.0256(9) Uani 1 1 d . .
H1 H 0.7758 0.8012 0.3718 0.031 Uiso 1 1 calc R U
N2 N 0.5857(3) 1.1475(7) 0.42592(18) 0.0325(11) Uani 1 1 d . .
H2A H 0.5493 1.2595 0.4101 0.039 Uiso 1 1 calc R U
H2B H 0.5805 1.1612 0.4628 0.039 Uiso 1 1 calc R U
O6 O 0.7461(2) 0.5608(5) 0.31578(15) 0.0331(9) Uani 1 1 d . .
C7 C 0.6612(3) 0.6176(8) 0.3277(2) 0.0270(13) Uani 1 1 d . .
C8 C 0.6036(4) 0.5220(9) 0.2957(2) 0.0349(14) Uani 1 1 d . .
H8 H 0.5413 0.5336 0.2958 0.042 Uiso 1 1 calc R U
C9 C 0.6520(4) 0.4011(9) 0.2618(3) 0.0431(16) Uani 1 1 d . .
H9 H 0.6295 0.3187 0.2345 0.052 Uiso 1 1 calc R U
C10 C 0.7365(4) 0.4280(9) 0.2764(2) 0.0402(15) Uani 1 1 d . .
H10 H 0.7842 0.3614 0.2609 0.048 Uiso 1 1 calc R U
C11 C 0.7362(3) 1.0010(9) 0.4255(2) 0.0349(14) Uani 1 1 d . .
H11A H 0.7984 1.0457 0.4292 0.042 Uiso 1 1 calc R U
H11B H 0.7196 0.9376 0.4578 0.042 Uiso 1 1 calc R U
C12 C 0.6785(3) 1.1911(9) 0.4145(2) 0.0377(14) Uani 1 1 d . .
H12A H 0.7002 1.3106 0.4351 0.045 Uiso 1 1 calc R U
H12B H 0.6821 1.2299 0.3786 0.045 Uiso 1 1 calc R U

loop_
_atom_site_aniso_label
_atom_site_aniso_U_11
_atom_site_aniso_U_22
_atom_site_aniso_U_33
_atom_site_aniso_U_23
_atom_site_aniso_U_13
_atom_site_aniso_U_12
W1 0.01918(11) 0.02507(12) 0.02441(11) -0.00003(11) -0.00056(8) 0.00003(10)
C1 0.027(3) 0.035(3) 0.038(4) -0.011(3) -0.007(3) -0.001(2)
O1 0.029(2) 0.069(3) 0.053(3) -0.027(2) 0.010(2) -0.005(2)
C3 0.016(3) 0.035(3) 0.026(3) 0.003(2) -0.001(2) 0.005(2)
O3 0.029(2) 0.031(2) 0.043(3) -0.0033(18) 0.0032(19) -0.0064(17)
C2 0.025(3) 0.029(3) 0.035(4) -0.005(2) 0.003(3) -0.002(2)
O2 0.048(3) 0.067(3) 0.034(3) 0.009(2) -0.006(2) 0.017(2)
C4 0.027(3) 0.038(3) 0.020(3) -0.001(3) 0.002(2) -0.009(3)
O4 0.047(3) 0.050(3) 0.037(3) 0.014(2) -0.013(2) -0.0046(19)
C6 0.022(3) 0.023(3) 0.025(3) 0.006(2) -0.002(2) 0.003(2)
N1 0.019(2) 0.031(2) 0.027(3) -0.004(2) 0.0023(18) 0.003(2)
N2 0.026(2) 0.029(2) 0.042(3) -0.004(2) -0.003(2) 0.007(2)
O6 0.024(2) 0.035(2) 0.041(3) -0.0103(18) 0.0069(18) -0.0002(16)
C7 0.024(3) 0.027(3) 0.031(3) 0.002(2) 0.004(2) -0.002(2)
C8 0.027(3) 0.041(3) 0.037(4) -0.006(3) 0.002(3) -0.007(3)
C9 0.041(4) 0.047(4) 0.042(4) -0.018(3) 0.005(3) -0.003(3)
C10 0.045(4) 0.040(4) 0.037(4) -0.014(3) 0.011(3) 0.001(3)
C11 0.024(3) 0.038(3) 0.043(4) -0.011(3) 0.001(3) -0.004(3)
C12 0.031(3) 0.036(4) 0.047(4) -0.005(3) 0.004(3) -0.005(3)

loop_
_atom_type_symbol
_atom_type_description
_atom_type_scat_dispersion_real
_atom_type_scat_dispersion_imag
_atom_type_scat_source
C C 0.0033 0.0016 'International Tables Vol C Tables 4.2.6.8 and 6.1.1.4'
H H 0.0000 0.0000 'International Tables Vol C Tables 4.2.6.8 and 6.1.1.4'
N N 0.0061 0.0033 'International Tables Vol C Tables 4.2.6.8 and 6.1.1.4'
O O 0.0106 0.0060 'International Tables Vol C Tables 4.2.6.8 and 6.1.1.4'
W W -0.8490 6.8722 'International Tables Vol C Tables 4.2.6.8 and 6.1.1.4'

loop_
_geom_angle_atom_site_label_1
_geom_angle_atom_site_label_2
_geom_angle_atom_site_label_3
_geom_angle
C3 W1 C1 88.7(2)
C3 W1 C4 87.5(2)
C1 W1 C4 92.6(2)
C3 W1 C2 85.7(2)
C1 W1 C2 90.8(2)
C4 W1 C2 172.3(2)
C3 W1 C6 97.5(2)
C1 W1 C6 173.84(19)
C4 W1 C6 87.5(2)
C2 W1 C6 89.9(2)
C3 W1 N2 176.87(17)
C1 W1 N2 88.56(18)
C4 W1 N2 94.07(19)
C2 W1 N2 92.90(18)
C6 W1 N2 85.29(16)
O1 C1 W1 178.7(6)
O3 C3 W1 179.4(5)
O2 C2 W1 173.0(5)
O4 C4 W1 174.7(5)
N1 C6 C7 113.7(4)
N1 C6 W1 123.7(4)
C7 C6 W1 122.5(3)
C6 N1 C11 124.6(4)
C6 N1 H1 117.7
C11 N1 H1 117.7
C12 N2 W1 119.8(3)
C12 N2 H2A 107.4
W1 N2 H2A 107.4
C12 N2 H2B 107.4
W1 N2 H2B 107.4
H2A N2 H2B 106.9
C10 O6 C7 105.5(4)
C8 C7 O6 109.0(5)
C8 C7 C6 133.8(5)
O6 C7 C6 117.2(4)
C7 C8 C9 108.0(5)
C7 C8 H8 126.0
C9 C8 H8 126.0
C10 C9 C8 105.1(5)
C10 C9 H9 127.4
C8 C9 H9 127.4
C9 C10 O6 112.4(5)
C9 C10 H10 123.8
O6 C10 H10 123.8
N1 C11 C12 111.7(4)
N1 C11 H11A 109.3
C12 C11 H11A 109.3
N1 C11 H11B 109.3
C12 C11 H11B 109.3
H11A C11 H11B 107.9
N2 C12 C11 110.9(4)
N2 C12 H12A 109.5
C11 C12 H12A 109.5
N2 C12 H12B 109.5
C11 C12 H12B 109.5
H12A C12 H12B 108.0

loop_
_geom_bond_atom_site_label_1
_geom_bond_atom_site_label_2
_geom_bond_distance
W1 C3 1.939(5)
W1 C1 1.994(6)
W1 C4 2.027(5)
W1 C2 2.035(6)
W1 C6 2.231(5)
W1 N2 2.306(4)
C1 O1 1.157(6)
C3 O3 1.183(6)
C2 O2 1.147(6)
C4 O4 1.145(6)
C6 N1 1.317(6)
C6 C7 1.451(7)
N1 C11 1.462(7)
N1 H1 0.8800
N2 C12 1.480(7)
N2 H2A 0.9900
N2 H2B 0.9900
O6 C10 1.352(6)
O6 C7 1.389(6)
C7 C8 1.347(7)
C8 C9 1.416(8)
C8 H8 0.9500
C9 C10 1.339(8)
C9 H9 0.9500
C10 H10 0.9500
C11 C12 1.523(7)
C11 H11A 0.9900
C11 H11B 0.9900
C12 H12A 0.9900
C12 H12B 0.9900

loop_
_geom_hbond_atom_site_label_D
_geom_hbond_atom_site_label_H
_geom_hbond_atom_site_label_A
_geom_hbond_distance_DH
_geom_hbond_distance_HA
_geom_hbond_distance_DA
_geom_hbond_angle_DHA
_geom_hbond_site_symmetry_A
N1 H1 O6 0.88 2.18 2.621(6) 110.7 .
N2 H2B O1 0.99 2.54 3.365(7) 141.0 5_676

loop_
_geom_torsion_atom_site_label_1
_geom_torsion_atom_site_label_2
_geom_torsion_atom_site_label_3
_geom_torsion_atom_site_label_4
_geom_torsion
C7 C6 N1 C11 178.2(5)
W1 C6 N1 C11 -5.3(7)
C10 O6 C7 C8 -0.7(6)
C10 O6 C7 C6 -178.7(5)
N1 C6 C7 C8 -169.9(6)
W1 C6 C7 C8 13.6(9)
N1 C6 C7 O6 7.4(7)
W1 C6 C7 O6 -169.0(3)
O6 C7 C8 C9 -0.4(6)
C6 C7 C8 C9 177.1(6)
C7 C8 C9 C10 1.4(7)
C8 C9 C10 O6 -1.9(7)
C7 O6 C10 C9 1.7(7)
C6 N1 C11 C12 -53.7(7)
W1 N2 C12 C11 -42.9(6)
N1 C11 C12 N2 78.4(6)
